data_7018205
loop_
_publ_author_name
'Chen, Chang-Hung'
'Liu, Yi-Hung'
'Peng, Shie-Ming'
'Chen, Jwu-Ting'
'Liu, Shiuh-Tzung'

_publ_section_title
;
 Synthesis of N-heterocyclic carbene rhenium(i) carbonyl complexes.
;
_journal_issue 9
_journal_name_full 'Dalton transactions (Cambridge, England : 2003)'
_journal_page_first 2747
_journal_page_last 2754
_journal_paper_doi 10.1039/c2dt11974a
_journal_volume 41
_journal_year 2012
_chemical_formula_sum 'C14 H10 N2 O9 Re2'
_chemical_formula_weight 722.64
_chemical_name_systematic
;
?
;
_space_group_IT_number 2
_symmetry_cell_setting triclinic
_symmetry_space_group_name_Hall '-P 1'
_symmetry_space_group_name_H-M 'P -1'
_atom_sites_solution_hydrogens geom
_atom_sites_solution_primary direct
_atom_sites_solution_secondary difmap
_audit_creation_method SHELXL-97
_cell_angle_alpha 111.511(2)
_cell_angle_beta 91.287(2)
_cell_angle_gamma 96.573(2)
_cell_formula_units_Z 2
_cell_length_a 9.0464(2)
_cell_length_b 9.3184(2)
_cell_length_c 12.2154(3)
_cell_measurement_reflns_used 13826
_cell_measurement_temperature 295(2)
_cell_measurement_theta_max 30.1286
_cell_measurement_theta_min 2.9874
_cell_volume 949.40(4)
_computing_cell_refinement
;
CrysAlisPro, Oxford Diffraction Ltd.,
Version 1.171.33.55 (release 05-01-2010 CrysAlis171 .NET)
(compiled Jan 5 2010,16:28:46)
Empirical absorption correction using spherical harmonics,
implemented in SCALE3 ABSPACK scaling algorithm.
;
_computing_data_collection
;
CrysAlisPro, Oxford Diffraction Ltd.,
Version 1.171.33.55 (release 05-01-2010 CrysAlis171 .NET)
(compiled Jan 5 2010,16:28:46)
Empirical absorption correction using spherical harmonics,
implemented in SCALE3 ABSPACK scaling algorithm.
;
_computing_data_reduction
;
CrysAlisPro, Oxford Diffraction Ltd.,
Version 1.171.33.55 (release 05-01-2010 CrysAlis171 .NET)
(compiled Jan 5 2010,16:28:46)
Empirical absorption correction using spherical harmonics,
implemented in SCALE3 ABSPACK scaling algorithm.
;
_computing_molecular_graphics SHELXTL
_computing_publication_material SHELXTL
_computing_structure_refinement 'SHELXL-97 (Sheldrick, 1997)'
_computing_structure_solution 'SHELXS-97 (Sheldrick, 1990)'
_diffrn_ambient_temperature 295(2)
_diffrn_measured_fraction_theta_full 0.999
_diffrn_measured_fraction_theta_max 0.999
_diffrn_measurement_device_type 'Oxford Diffraction Gemini A'
_diffrn_measurement_method CCD
_diffrn_radiation_monochromator graphite
_diffrn_radiation_source 'fine-focus sealed tube'
_diffrn_radiation_type MoK\a
_diffrn_radiation_wavelength 0.71073
_diffrn_reflns_av_R_equivalents 0.0277
_diffrn_reflns_av_sigmaI/netI 0.0194
_diffrn_reflns_limit_h_max 11
_diffrn_reflns_limit_h_min -11
_diffrn_reflns_limit_k_max 12
_diffrn_reflns_limit_k_min -12
_diffrn_reflns_limit_l_max 15
_diffrn_reflns_limit_l_min -15
_diffrn_reflns_number 21788
_diffrn_reflns_theta_full 27.50
_diffrn_reflns_theta_max 27.50
_diffrn_reflns_theta_min 2.99
_exptl_absorpt_coefficient_mu 12.787
_exptl_absorpt_correction_T_max 1.00000
_exptl_absorpt_correction_T_min 0.54136
_exptl_absorpt_correction_type multi-scan
_exptl_absorpt_process_details
;
CrysAlisPro, Oxford Diffraction Ltd.,
Version 1.171.33.55 (release 05-01-2010 CrysAlis171 .NET)
(compiled Jan 5 2010,16:28:46)
Empirical absorption correction using spherical harmonics,
implemented in SCALE3 ABSPACK scaling algorithm.
;
_exptl_crystal_density_diffrn 2.528
_exptl_crystal_density_method 'not measured'
_exptl_crystal_F_000 660
_exptl_crystal_size_max 0.25
_exptl_crystal_size_mid 0.20
_exptl_crystal_size_min 0.15
_refine_diff_density_max 0.439
_refine_diff_density_min -0.800
_refine_diff_density_rms 0.095
_refine_ls_extinction_method none
_refine_ls_goodness_of_fit_ref 0.956
_refine_ls_hydrogen_treatment constr
_refine_ls_matrix_type full
_refine_ls_number_parameters 244
_refine_ls_number_reflns 4349
_refine_ls_number_restraints 0
_refine_ls_restrained_S_all 0.956
_refine_ls_R_factor_all 0.0240
_refine_ls_R_factor_gt 0.0168
_refine_ls_shift/su_max 0.004
_refine_ls_shift/su_mean 0.000
_refine_ls_structure_factor_coef Fsqd
_refine_ls_weighting_details 'calc w=1/[\s^2^(Fo^2^)+(0.0245P)^2^+0.0000P] where P=(Fo^2^+2Fc^2^)/3'
_refine_ls_weighting_scheme calc
_refine_ls_wR_factor_gt 0.0394
_refine_ls_wR_factor_ref 0.0407
_reflns_number_gt 3602
_reflns_number_total 4349
_reflns_threshold_expression >2sigma(I)
_cod_data_source_file c2dt11974a.txt
_cod_data_source_block ic14389
_cod_depositor_comments
;
The following automatic conversions were performed:

'_symmetry_cell_setting' value 'Triclinic' changed to 'triclinic'
according to /home/saulius/struct/CIF-dictionaries/cif_core.dic
dictionary named 'cif_core.dic' version 2.4.1 from 2010-06-29.

Automatic conversion script
Id: cif_fix_values 1715 2011-07-08 13:25:40Z adriana 
;
_cod_original_sg_symbol_H-M P-1
_cod_database_code 7018205

loop_
_symmetry_equiv_pos_as_xyz
'x, y, z'
'-x, -y, -z'

loop_
_atom_site_label
_atom_site_type_symbol
_atom_site_fract_x
_atom_site_fract_y
_atom_site_fract_z
_atom_site_U_iso_or_equiv
_atom_site_adp_type
_atom_site_occupancy
_atom_site_symmetry_multiplicity
_atom_site_calc_flag
_atom_site_refinement_flags
Re1 Re 0.230297(13) 0.590666(14) 0.169749(10) 0.03428(5) Uani 1 1 d .
Re2 Re 0.175969(14) 0.757715(15) 0.430486(11) 0.03641(5) Uani 1 1 d .
O1 O 0.0309(3) 0.8087(3) 0.1144(2) 0.0675(8) Uani 1 1 d .
O2 O -0.0608(3) 0.3782(3) 0.1728(3) 0.0663(8) Uani 1 1 d .
O3 O 0.2860(4) 0.4284(4) -0.0909(2) 0.0759(9) Uani 1 1 d .
O4 O 0.5019(3) 0.8482(3) 0.2165(3) 0.0825(10) Uani 1 1 d .
O5 O 0.5202(3) 0.8197(3) 0.4789(3) 0.0751(9) Uani 1 1 d .
O6 O 0.1354(4) 0.9074(4) 0.6962(3) 0.0932(11) Uani 1 1 d .
O7 O -0.1657(3) 0.6981(3) 0.3569(2) 0.0670(8) Uani 1 1 d .
O8 O 0.1694(4) 0.4192(3) 0.4227(3) 0.0734(8) Uani 1 1 d .
O9 O 0.1946(3) 1.0547(3) 0.3684(3) 0.0652(7) Uani 1 1 d .
N1 N 0.5006(3) 0.4912(3) 0.2767(3) 0.0505(7) Uani 1 1 d .
H1A H 0.5304 0.5885 0.3147 0.061 Uiso 1 1 calc R
N2 N 0.3557(3) 0.2848(3) 0.1749(3) 0.0452(7) Uani 1 1 d .
C1 C 0.1032(4) 0.7298(4) 0.1368(3) 0.0457(8) Uani 1 1 d .
C2 C 0.0472(4) 0.4527(4) 0.1704(3) 0.0435(8) Uani 1 1 d .
C3 C 0.2646(4) 0.4889(4) 0.0070(3) 0.0502(9) Uani 1 1 d .
C4 C 0.4041(4) 0.7519(4) 0.1984(3) 0.0505(9) Uani 1 1 d .
C5 C 0.3719(3) 0.4393(4) 0.2099(3) 0.0360(7) Uani 1 1 d .
C6 C 0.5856(5) 0.3695(5) 0.2797(4) 0.0707(12) Uani 1 1 d .
H6A H 0.6197 0.3857 0.3598 0.085 Uiso 1 1 calc R
H6B H 0.6706 0.3625 0.2319 0.085 Uiso 1 1 calc R
C7 C 0.4708(4) 0.2271(4) 0.2280(4) 0.0614(11) Uani 1 1 d .
H7A H 0.5119 0.1425 0.1691 0.074 Uiso 1 1 calc R
H7B H 0.4319 0.1923 0.2887 0.074 Uiso 1 1 calc R
C8 C 0.2289(4) 0.1732(4) 0.1053(4) 0.0613(10) Uani 1 1 d .
H8A H 0.1631 0.2278 0.0755 0.074 Uiso 1 1 calc R
H8B H 0.1734 0.1318 0.1565 0.074 Uiso 1 1 calc R
C9 C 0.2730(6) 0.0411(5) 0.0038(4) 0.0879(15) Uani 1 1 d .
H9A H 0.1853 -0.0269 -0.0380 0.132 Uiso 1 1 calc R
H9B H 0.3358 -0.0157 0.0326 0.132 Uiso 1 1 calc R
H9C H 0.3264 0.0807 -0.0484 0.132 Uiso 1 1 calc R
C10 C 0.3948(4) 0.7951(4) 0.4607(3) 0.0504(9) Uani 1 1 d .
C11 C 0.1484(5) 0.8521(5) 0.5963(3) 0.0605(10) Uani 1 1 d .
C12 C -0.0420(4) 0.7179(4) 0.3829(3) 0.0430(8) Uani 1 1 d .
C13 C 0.1712(4) 0.5424(4) 0.4264(3) 0.0475(8) Uani 1 1 d .
C14 C 0.1868(4) 0.9493(4) 0.3933(3) 0.0428(8) Uani 1 1 d .

loop_
_atom_site_aniso_label
_atom_site_aniso_U_11
_atom_site_aniso_U_22
_atom_site_aniso_U_33
_atom_site_aniso_U_23
_atom_site_aniso_U_13
_atom_site_aniso_U_12
Re1 0.03491(8) 0.03880(8) 0.03331(7) 0.01679(6) 0.00435(5) 0.00960(5)
Re2 0.03330(8) 0.04077(8) 0.03251(8) 0.01116(6) -0.00036(5) 0.00329(6)
O1 0.079(2) 0.0643(17) 0.0671(18) 0.0282(14) -0.0092(15) 0.0313(15)
O2 0.0467(16) 0.0612(17) 0.082(2) 0.0196(15) 0.0061(14) -0.0054(13)
O3 0.093(2) 0.098(2) 0.0396(15) 0.0217(15) 0.0212(15) 0.0362(18)
O4 0.065(2) 0.0663(19) 0.124(3) 0.0481(19) 0.0196(18) -0.0059(16)
O5 0.0418(16) 0.0732(19) 0.095(2) 0.0178(17) -0.0184(15) -0.0011(14)
O6 0.101(3) 0.122(3) 0.0357(16) 0.0016(17) 0.0030(16) 0.026(2)
O7 0.0392(16) 0.089(2) 0.0607(17) 0.0157(15) -0.0017(13) 0.0037(14)
O8 0.100(2) 0.0582(18) 0.077(2) 0.0420(16) 0.0141(17) 0.0101(16)
O9 0.0670(19) 0.0468(15) 0.083(2) 0.0274(15) -0.0091(15) 0.0042(13)
N1 0.0387(16) 0.0422(16) 0.071(2) 0.0218(15) -0.0063(15) 0.0076(13)
N2 0.0383(16) 0.0415(16) 0.0588(18) 0.0210(14) 0.0004(13) 0.0104(13)
C1 0.051(2) 0.047(2) 0.0398(19) 0.0152(16) 0.0015(16) 0.0114(17)
C2 0.042(2) 0.0459(19) 0.0388(18) 0.0100(15) 0.0018(15) 0.0109(16)
C3 0.057(2) 0.062(2) 0.038(2) 0.0218(17) 0.0116(16) 0.0231(18)
C4 0.047(2) 0.047(2) 0.069(2) 0.0339(19) 0.0100(18) 0.0096(17)
C5 0.0338(17) 0.0416(18) 0.0378(17) 0.0202(14) 0.0090(13) 0.0063(13)
C6 0.050(2) 0.070(3) 0.106(4) 0.046(3) -0.009(2) 0.017(2)
C7 0.057(2) 0.057(2) 0.079(3) 0.033(2) -0.004(2) 0.0164(19)
C8 0.057(2) 0.050(2) 0.070(3) 0.013(2) -0.004(2) 0.0093(18)
C9 0.105(4) 0.063(3) 0.078(3) 0.005(2) 0.001(3) 0.014(3)
C10 0.046(2) 0.046(2) 0.056(2) 0.0173(17) -0.0053(17) 0.0043(17)
C11 0.061(3) 0.074(3) 0.039(2) 0.0088(19) -0.0004(18) 0.017(2)
C12 0.043(2) 0.048(2) 0.0355(17) 0.0115(15) 0.0043(15) 0.0066(16)
C13 0.048(2) 0.056(2) 0.0431(19) 0.0241(17) 0.0048(16) 0.0043(17)
C14 0.0368(19) 0.0411(19) 0.0461(19) 0.0112(16) -0.0011(15) 0.0056(15)

loop_
_atom_type_symbol
_atom_type_description
_atom_type_scat_dispersion_real
_atom_type_scat_dispersion_imag
_atom_type_scat_source
C C 0.0033 0.0016 'International Tables Vol C Tables 4.2.6.8 and 6.1.1.4'
H H 0.0000 0.0000 'International Tables Vol C Tables 4.2.6.8 and 6.1.1.4'
N N 0.0061 0.0033 'International Tables Vol C Tables 4.2.6.8 and 6.1.1.4'
O O 0.0106 0.0060 'International Tables Vol C Tables 4.2.6.8 and 6.1.1.4'
Re Re -1.0185 7.2310 'International Tables Vol C Tables 4.2.6.8 and 6.1.1.4'

loop_
_geom_angle_atom_site_label_1
_geom_angle_atom_site_label_2
_geom_angle_atom_site_label_3
_geom_angle
C3 Re1 C1 93.03(15)
C3 Re1 C4 93.49(16)
C1 Re1 C4 89.38(14)
C3 Re1 C2 96.86(15)
C1 Re1 C2 88.49(14)
C4 Re1 C2 169.53(14)
C3 Re1 C5 88.00(13)
C1 Re1 C5 178.91(12)
C4 Re1 C5 90.21(13)
C2 Re1 C5 91.73(13)
C3 Re1 Re2 179.30(11)
C1 Re1 Re2 86.47(10)
C4 Re1 Re2 86.02(11)
C2 Re1 Re2 83.62(9)
C5 Re1 Re2 92.49(8)
C11 Re2 C10 91.42(16)
C11 Re2 C13 96.04(17)
C10 Re2 C13 90.96(15)
C11 Re2 C14 97.79(16)
C10 Re2 C14 88.92(14)
C13 Re2 C14 166.17(14)
C11 Re2 C12 94.10(15)
C10 Re2 C12 174.11(14)
C13 Re2 C12 90.49(14)
C14 Re2 C12 88.31(14)
C11 Re2 Re1 176.16(13)
C10 Re2 Re1 86.76(11)
C13 Re2 Re1 80.61(10)
C14 Re2 Re1 85.57(10)
C12 Re2 Re1 87.85(9)
C5 N1 C6 114.3(3)
C5 N1 H1A 122.8
C6 N1 H1A 122.8
C5 N2 C7 113.5(3)
C5 N2 C8 127.7(3)
C7 N2 C8 118.2(3)
O1 C1 Re1 178.0(3)
O2 C2 Re1 177.4(3)
O3 C3 Re1 179.5(4)
O4 C4 Re1 178.0(3)
N2 C5 N1 106.1(3)
N2 C5 Re1 130.1(2)
N1 C5 Re1 123.8(2)
N1 C6 C7 101.4(3)
N1 C6 H6A 111.5
C7 C6 H6A 111.5
N1 C6 H6B 111.5
C7 C6 H6B 111.5
H6A C6 H6B 109.3
N2 C7 C6 102.1(3)
N2 C7 H7A 111.4
C6 C7 H7A 111.4
N2 C7 H7B 111.4
C6 C7 H7B 111.4
H7A C7 H7B 109.2
N2 C8 C9 113.8(4)
N2 C8 H8A 108.8
C9 C8 H8A 108.8
N2 C8 H8B 108.8
C9 C8 H8B 108.8
H8A C8 H8B 107.7
C8 C9 H9A 109.5
C8 C9 H9B 109.5
H9A C9 H9B 109.5
C8 C9 H9C 109.5
H9A C9 H9C 109.5
H9B C9 H9C 109.5
O5 C10 Re2 178.6(3)
O6 C11 Re2 178.2(4)
O7 C12 Re2 178.8(3)
O8 C13 Re2 179.1(3)
O9 C14 Re2 177.6(3)

loop_
_geom_bond_atom_site_label_1
_geom_bond_atom_site_label_2
_geom_bond_distance
Re1 C3 1.913(3)
Re1 C1 1.967(4)
Re1 C4 1.975(4)
Re1 C2 1.979(4)
Re1 C5 2.183(3)
Re1 Re2 3.06895(19)
Re2 C11 1.924(4)
Re2 C10 1.973(4)
Re2 C13 1.984(4)
Re2 C14 1.990(4)
Re2 C12 1.997(4)
O1 C1 1.137(4)
O2 C2 1.139(4)
O3 C3 1.152(4)
O4 C4 1.141(4)
O5 C10 1.132(4)
O6 C11 1.153(4)
O7 C12 1.131(4)
O8 C13 1.131(4)
O9 C14 1.125(4)
N1 C5 1.340(4)
N1 C6 1.452(5)
N1 H1A 0.8600
N2 C5 1.332(4)
N2 C7 1.465(4)
N2 C8 1.468(4)
C6 C7 1.509(5)
C6 H6A 0.9700
C6 H6B 0.9700
C7 H7A 0.9700
C7 H7B 0.9700
C8 C9 1.492(5)
C8 H8A 0.9700
C8 H8B 0.9700
C9 H9A 0.9600
C9 H9B 0.9600
C9 H9C 0.9600
